data_2218245
loop_
_publ_author_name
'Quintero-Tellez, Guadalupe'
'Gonz\'alez \'Alvarez, Carmen Mar\'ia'
'Bern\`es, Sylvain'
'Alc\'antara-Flores, Jos\'e Luis'
'Reyes-Ortega, Yasmi'

_publ_section_title
;Bis{\m-2,2'-[(3-azapentane-1,5-diyl)bis(nitrilomethylidyne)]diphenolato}dicopper(II)
 dimethyl sulfoxide disolvate
;
_journal_coeditor_code SI2079
_journal_issue 5
_journal_name_full 'Acta Crystallographica Section E'
_journal_page_first m631
_journal_page_last m632
_journal_paper_doi 10.1107/S1600536808008544
_journal_volume 64
_journal_year 2008
_chemical_formula_iupac '[Cu2 (C18 H19 N3 O2)2], 2C2 H6 O S'
_chemical_formula_moiety 'C36 H38 Cu2 N6 O4, 2(C2 H6 O S)'
_chemical_formula_sum 'C40 H50 Cu2 N6 O6 S2'
_chemical_formula_weight 902.06
_chemical_melting_point 410
_chemical_name_systematic
;{2,2'-[(3-Azapentane-1,5-diyl)bis(nitrilomethylidyne)]diphenolato}dicopper(II)
dimethyl
 sulfoxide disolvate
;
_space_group_IT_number 14
_symmetry_cell_setting monoclinic
_symmetry_space_group_name_Hall '-P 2ybc'
_symmetry_space_group_name_H-M 'P 1 21/c 1'
_atom_sites_solution_hydrogens geom
_atom_sites_solution_primary direct
_atom_sites_solution_secondary difmap
_audit_creation_method SHELXTL-Plus
_cell_angle_alpha 90.00
_cell_angle_beta 106.732(18)
_cell_angle_gamma 90.00
_cell_formula_units_Z 2
_cell_length_a 12.817(3)
_cell_length_b 16.783(4)
_cell_length_c 9.827(3)
_cell_measurement_pressure 101(2)
_cell_measurement_reflns_used 72
_cell_measurement_temperature 298.0(10)
_cell_measurement_theta_max 10.83
_cell_measurement_theta_min 4.79
_cell_volume 2024.4(9)
_computing_cell_refinement 'XSCANS (Siemens, 1996)'
_computing_data_collection 'XSCANS (Siemens, 1996)'
_computing_data_reduction 'XSCANS (Siemens, 1996)'
_computing_molecular_graphics 'Mercury (Macrae <i>et al.</i>,  2006)'
_computing_publication_material 'SHELXTL-Plus (Sheldrick, 2008)'
_computing_structure_refinement 'SHELXTL-Plus (Sheldrick, 2008)'
_computing_structure_solution 'SHELXTL-Plus (Sheldrick, 2008)'
_diffrn_ambient_temperature 298.0(10)
_diffrn_measured_fraction_theta_full 0.998
_diffrn_measured_fraction_theta_max 0.998
_diffrn_measurement_device_type 'Bruker P4'
_diffrn_measurement_method 2\q/\w
_diffrn_radiation_monochromator graphite
_diffrn_radiation_source 'fine-focus sealed tube'
_diffrn_radiation_type MoK\a
_diffrn_radiation_wavelength 0.71073
_diffrn_reflns_av_R_equivalents 0.0760
_diffrn_reflns_av_sigmaI/netI 0.0738
_diffrn_reflns_limit_h_max 15
_diffrn_reflns_limit_h_min -14
_diffrn_reflns_limit_k_max 20
_diffrn_reflns_limit_k_min -20
_diffrn_reflns_limit_l_max 7
_diffrn_reflns_limit_l_min -11
_diffrn_reflns_number 7380
_diffrn_reflns_theta_full 25.11
_diffrn_reflns_theta_max 25.11
_diffrn_reflns_theta_min 2.06
_diffrn_standards_decay_% 1
_diffrn_standards_interval_count 48
_diffrn_standards_number 1
_exptl_absorpt_coefficient_mu 1.208
_exptl_absorpt_correction_T_max 0.866
_exptl_absorpt_correction_T_min 0.803
_exptl_absorpt_correction_type psi-scan
_exptl_absorpt_process_details '(XSCANS; Siemens, 1996)'
_exptl_crystal_colour Green
_exptl_crystal_density_diffrn 1.480
_exptl_crystal_density_method 'not measured'
_exptl_crystal_description Irregular
_exptl_crystal_F_000 940
_exptl_crystal_size_max 0.16
_exptl_crystal_size_mid 0.16
_exptl_crystal_size_min 0.12
_refine_diff_density_max 0.466
_refine_diff_density_min -0.818
_refine_ls_extinction_method none
_refine_ls_goodness_of_fit_ref 1.046
_refine_ls_hydrogen_treatment constr
_refine_ls_matrix_type full
_refine_ls_number_constraints 0
_refine_ls_number_parameters 294
_refine_ls_number_reflns 3599
_refine_ls_number_restraints 30
_refine_ls_restrained_S_all 1.043
_refine_ls_R_factor_all 0.1192
_refine_ls_R_factor_gt 0.0616
_refine_ls_shift/su_max 0.000
_refine_ls_shift/su_mean 0.000
_refine_ls_structure_factor_coef Fsqd
_refine_ls_weighting_details 'w=1/[\s^2^(Fo^2^)+(0.0556P)^2^+5.336P] where P=(Fo^2^+2Fc^2^)/3'
_refine_ls_weighting_scheme calc
_refine_ls_wR_factor_gt 0.1360
_refine_ls_wR_factor_ref 0.1674
_reflns_number_gt 2191
_reflns_number_total 3599
_reflns_threshold_expression I>2\s(I)
_cod_data_source_file si2079.cif
_cod_data_source_block I
_cod_original_cell_volume 2024.5(8)
_cod_original_sg_symbol_H-M 'P 21/c'
_cod_database_code 2218245
_cod_database_fobs_code 2218245

loop_
_symmetry_equiv_pos_as_xyz
'x, y, z'
'-x, y+1/2, -z+1/2'
'-x, -y, -z'
'x, -y-1/2, z-1/2'

loop_
_atom_site_type_symbol
_atom_site_label
_atom_site_fract_x
_atom_site_fract_y
_atom_site_fract_z
_atom_site_U_iso_or_equiv
_atom_site_adp_type
_atom_site_calc_flag
_atom_site_refinement_flags
_atom_site_occupancy
_atom_site_disorder_assembly
_atom_site_disorder_group
Cu Cu1 0.59573(6) 0.38379(4) 0.71636(8) 0.0438(3) Uani d . 1 . .
O O1 0.7294(3) 0.4094(3) 0.8606(5) 0.0597(12) Uani d . 1 . .
O O2 0.4577(3) 0.3281(2) 0.7063(4) 0.0487(11) Uani d . 1 . .
N N1 0.6595(4) 0.2864(3) 0.6677(5) 0.0394(11) Uani d . 1 . .
N N2 0.5491(4) 0.3917(3) 0.4705(5) 0.0391(11) Uani d . 1 . .
H H2B 0.5898 0.4311 0.4478 0.047 Uiso calc R 1 . .
N N3 0.5343(4) 0.4857(3) 0.7562(5) 0.0386(11) Uani d . 1 . .
C C1 0.8131(5) 0.3647(4) 0.9119(6) 0.0460(15) Uani d . 1 . .
C C2 0.8969(5) 0.3907(4) 1.0277(7) 0.0609(18) Uani d . 1 . .
H H2A 0.8908 0.4401 1.0677 0.073 Uiso calc R 1 . .
C C3 0.9878(6) 0.3459(5) 1.0844(8) 0.067(2) Uani d . 1 . .
H H3A 1.0419 0.3655 1.1620 0.080 Uiso calc R 1 . .
C C4 1.0014(5) 0.2734(5) 1.0301(8) 0.073(2) Uani d . 1 . .
H H4A 1.0636 0.2432 1.0704 0.088 Uiso calc R 1 . .
C C5 0.9219(5) 0.2457(4) 0.9153(8) 0.0605(18) Uani d . 1 . .
H H5A 0.9312 0.1966 0.8763 0.073 Uiso calc R 1 . .
C C6 0.8269(5) 0.2894(4) 0.8548(6) 0.0427(14) Uani d . 1 . .
C C7 0.7516(5) 0.2566(3) 0.7316(6) 0.0433(14) Uani d . 1 . .
H H7A 0.7715 0.2097 0.6951 0.052 Uiso calc R 1 . .
C C8 0.5930(5) 0.2526(4) 0.5346(6) 0.0476(15) Uani d . 1 . .
H H8A 0.5215 0.2383 0.5420 0.057 Uiso calc R 1 . .
H H8B 0.6272 0.2052 0.5104 0.057 Uiso calc R 1 . .
C C9 0.5838(5) 0.3163(3) 0.4234(6) 0.0448(15) Uani d . 1 . .
H H9A 0.6538 0.3233 0.4056 0.054 Uiso calc R 1 . .
H H9B 0.5315 0.2998 0.3353 0.054 Uiso calc R 1 . .
C C10 0.4349(4) 0.4115(3) 0.4060(6) 0.0408(14) Uani d . 1 . .
H H10A 0.4141 0.4527 0.4624 0.049 Uiso calc R 1 . .
H H10B 0.3910 0.3647 0.4090 0.049 Uiso calc R 1 . .
C C11 0.4088(5) 0.4401(3) 0.2531(6) 0.0423(14) Uani d . 1 . .
H H11A 0.4302 0.3996 0.1959 0.051 Uiso calc R 1 . .
H H11B 0.3309 0.4483 0.2153 0.051 Uiso calc R 1 . .
C C12 0.4532(5) 0.4911(4) 0.8083(6) 0.0432(15) Uani d . 1 . .
H H12A 0.4395 0.5411 0.8401 0.052 Uiso calc R 1 . .
C C13 0.3816(4) 0.4273(4) 0.8226(6) 0.0401(14) Uani d . 1 . .
C C14 0.2997(5) 0.4461(5) 0.8867(7) 0.0600(19) Uani d . 1 . .
H H14A 0.2965 0.4973 0.9215 0.072 Uiso calc R 1 . .
C C15 0.2255(5) 0.3910(5) 0.8987(8) 0.0622(19) Uani d . 1 . .
H H15A 0.1722 0.4041 0.9422 0.075 Uiso calc R 1 . .
C C16 0.2297(6) 0.3161(5) 0.8466(8) 0.065(2) Uani d . 1 . .
H H16A 0.1796 0.2782 0.8569 0.078 Uiso calc R 1 . .
C C17 0.3054(5) 0.2953(4) 0.7795(7) 0.0532(17) Uani d . 1 . .
H H17A 0.3031 0.2447 0.7403 0.064 Uiso calc R 1 . .
C C18 0.3875(5) 0.3496(3) 0.7685(6) 0.0415(14) Uani d . 1 . .
S S1A 0.8609(5) 0.4752(5) 0.4851(8) 0.068(2) Uani d PDU 0.642(15) A 1
O O3A 0.7492(8) 0.4440(7) 0.4334(14) 0.126(5) Uani d PDU 0.642(15) A 1
C C19A 0.921(3) 0.449(2) 0.665(2) 0.084(8) Uani d PDU 0.642(15) A 1
H H19A 0.9266 0.3926 0.6738 0.126 Uiso calc PR 0.642(15) A 1
H H19B 0.8767 0.4693 0.7213 0.126 Uiso calc PR 0.642(15) A 1
H H19C 0.9924 0.4727 0.6974 0.126 Uiso calc PR 0.642(15) A 1
C C20A 0.845(2) 0.5781(8) 0.505(2) 0.054(5) Uani d PDU 0.642(15) A 1
H H20A 0.8109 0.6014 0.4137 0.081 Uiso calc PR 0.642(15) A 1
H H20B 0.9154 0.6021 0.5447 0.081 Uiso calc PR 0.642(15) A 1
H H20C 0.8007 0.5871 0.5670 0.081 Uiso calc PR 0.642(15) A 1
S S1B 0.8199(9) 0.4739(10) 0.4918(19) 0.082(4) Uani d PDU 0.358(15) A 2
O O3B 0.8755(13) 0.4476(9) 0.386(2) 0.089(7) Uani d PDU 0.358(15) A 2
C C19B 0.901(5) 0.431(4) 0.650(6) 0.12(2) Uani d PDU 0.358(15) A 2
H H19D 0.8815 0.3758 0.6532 0.182 Uiso calc PR 0.358(15) A 2
H H19E 0.8884 0.4584 0.7299 0.182 Uiso calc PR 0.358(15) A 2
H H19F 0.9761 0.4351 0.6538 0.182 Uiso calc PR 0.358(15) A 2
C C20B 0.852(5) 0.5716(17) 0.550(5) 0.107(18) Uani d PDU 0.358(15) A 2
H H20D 0.8245 0.6078 0.4726 0.161 Uiso calc PR 0.358(15) A 2
H H20E 0.9299 0.5772 0.5855 0.161 Uiso calc PR 0.358(15) A 2
H H20F 0.8200 0.5835 0.6249 0.161 Uiso calc PR 0.358(15) A 2

loop_
_atom_site_aniso_label
_atom_site_aniso_U_11
_atom_site_aniso_U_22
_atom_site_aniso_U_33
_atom_site_aniso_U_12
_atom_site_aniso_U_13
_atom_site_aniso_U_23
Cu1 0.0420(4) 0.0405(4) 0.0467(5) 0.0053(3) 0.0092(3) -0.0004(4)
O1 0.050(3) 0.062(3) 0.056(3) 0.015(2) -0.003(2) -0.018(2)
O2 0.047(2) 0.046(2) 0.058(3) 0.003(2) 0.023(2) -0.002(2)
N1 0.042(3) 0.036(3) 0.039(3) 0.005(2) 0.010(2) 0.005(2)
N2 0.046(3) 0.036(3) 0.037(3) 0.000(2) 0.014(2) -0.008(2)
N3 0.038(3) 0.040(3) 0.035(3) 0.004(2) 0.007(2) 0.003(2)
C1 0.045(3) 0.063(4) 0.031(3) 0.005(3) 0.012(3) -0.001(3)
C2 0.056(4) 0.071(5) 0.048(4) 0.013(4) 0.004(3) -0.010(4)
C3 0.058(4) 0.084(6) 0.054(4) 0.004(4) 0.007(4) -0.004(4)
C4 0.048(4) 0.094(6) 0.066(5) 0.029(4) -0.001(4) 0.010(5)
C5 0.050(4) 0.062(4) 0.066(5) 0.012(3) 0.012(4) 0.006(4)
C6 0.041(3) 0.051(4) 0.038(3) 0.009(3) 0.015(3) 0.009(3)
C7 0.047(3) 0.031(3) 0.053(4) 0.005(3) 0.017(3) 0.006(3)
C8 0.045(3) 0.045(4) 0.049(4) 0.005(3) 0.007(3) -0.004(3)
C9 0.048(3) 0.049(4) 0.036(3) 0.009(3) 0.010(3) -0.001(3)
C10 0.040(3) 0.033(3) 0.049(4) 0.000(2) 0.011(3) -0.003(3)
C11 0.044(3) 0.039(3) 0.041(4) 0.001(3) 0.007(3) 0.000(3)
C12 0.053(4) 0.042(3) 0.027(3) 0.009(3) -0.001(3) -0.001(3)
C13 0.034(3) 0.057(4) 0.029(3) 0.008(3) 0.008(2) 0.007(3)
C14 0.051(4) 0.084(5) 0.045(4) 0.008(4) 0.014(3) -0.010(4)
C15 0.050(4) 0.079(5) 0.069(5) 0.010(4) 0.035(4) 0.007(4)
C16 0.055(4) 0.077(5) 0.064(5) -0.006(4) 0.020(4) 0.021(4)
C17 0.050(4) 0.055(4) 0.051(4) 0.000(3) 0.010(3) 0.014(3)
C18 0.046(3) 0.037(3) 0.034(3) 0.007(3) 0.001(3) 0.006(3)
S1A 0.046(3) 0.070(3) 0.085(4) -0.009(3) 0.014(3) 0.012(2)
O3A 0.057(6) 0.100(8) 0.201(13) -0.036(6) 0.005(7) 0.026(8)
C19A 0.098(16) 0.063(14) 0.105(14) 0.017(15) 0.050(11) 0.046(11)
C20A 0.056(8) 0.052(7) 0.044(12) 0.003(6) -0.002(8) 0.028(6)
S1B 0.052(9) 0.069(5) 0.128(7) -0.018(7) 0.032(8) 0.008(4)
O3B 0.113(14) 0.050(9) 0.103(15) 0.007(9) 0.029(11) -0.011(10)
C19B 0.12(3) 0.11(4) 0.16(4) -0.05(2) 0.07(3) 0.04(3)
C20B 0.11(3) 0.15(3) 0.06(3) 0.00(2) 0.02(2) 0.04(2)

loop_
_atom_type_symbol
_atom_type_description
_atom_type_scat_dispersion_real
_atom_type_scat_dispersion_imag
_atom_type_scat_source
C C 0.0033 0.0016 'International Tables Vol C Tables 4.2.6.8 and 6.1.1.4'
H H 0.0000 0.0000 'International Tables Vol C Tables 4.2.6.8 and 6.1.1.4'
N N 0.0061 0.0033 'International Tables Vol C Tables 4.2.6.8 and 6.1.1.4'
O O 0.0106 0.0060 'International Tables Vol C Tables 4.2.6.8 and 6.1.1.4'
S S 0.1246 0.1234 'International Tables Vol C Tables 4.2.6.8 and 6.1.1.4'
Cu Cu 0.3201 1.2651 'International Tables Vol C Tables 4.2.6.8 and 6.1.1.4'

loop_
_geom_angle_atom_site_label_1
_geom_angle_atom_site_label_2
_geom_angle_atom_site_label_3
_geom_angle_site_symmetry_1
_geom_angle_site_symmetry_3
_geom_angle
_geom_angle_publ_flag
O1 Cu1 O2 . . 137.2(2) yes
O2 Cu1 N2 . . 90.92(17) yes
N2 Cu1 O1 . . 131.28(19) yes
N1 Cu1 N3 . . 176.4(2) yes
O1 Cu1 N1 . . 91.16(18) ?
O1 Cu1 N3 . . 88.98(18) ?
N1 Cu1 O2 . . 91.38(18) ?
N3 Cu1 O2 . . 91.00(18) ?
N1 Cu1 N2 . . 78.03(17) ?
N3 Cu1 N2 . . 99.17(17) ?
O1 Cu1 Cu1 . 3_666 119.32(15) ?
N1 Cu1 Cu1 . 3_666 120.37(14) ?
N3 Cu1 Cu1 . 3_666 56.61(13) ?
O2 Cu1 Cu1 . 3_666 95.61(12) ?
N2 Cu1 Cu1 . 3_666 42.83(11) ?
C1 O1 Cu1 . . 128.4(4) ?
C18 O2 Cu1 . . 125.9(4) ?
C7 N1 C8 . . 120.8(5) ?
C7 N1 Cu1 . . 127.3(4) ?
C8 N1 Cu1 . . 111.7(3) ?
C10 N2 C9 . . 114.8(4) ?
C10 N2 Cu1 . . 113.1(3) ?
C9 N2 Cu1 . . 105.7(3) ?
C10 N2 H2B . . 107.7 ?
C9 N2 H2B . . 107.7 ?
Cu1 N2 H2B . . 107.7 ?
C12 N3 C11 . 3_666 116.1(5) ?
C12 N3 Cu1 . . 123.7(4) ?
C11 N3 Cu1 3_666 . 119.6(4) ?
O1 C1 C2 . . 119.9(6) ?
O1 C1 C6 . . 123.4(5) ?
C2 C1 C6 . . 116.7(6) ?
C3 C2 C1 . . 121.9(7) ?
C3 C2 H2A . . 119.0 ?
C1 C2 H2A . . 119.0 ?
C4 C3 C2 . . 121.6(7) ?
C4 C3 H3A . . 119.2 ?
C2 C3 H3A . . 119.2 ?
C3 C4 C5 . . 118.6(6) ?
C3 C4 H4A . . 120.7 ?
C5 C4 H4A . . 120.7 ?
C4 C5 C6 . . 121.6(7) ?
C4 C5 H5A . . 119.2 ?
C6 C5 H5A . . 119.2 ?
C5 C6 C1 . . 119.5(6) ?
C5 C6 C7 . . 116.8(6) ?
C1 C6 C7 . . 123.5(5) ?
N1 C7 C6 . . 125.0(5) ?
N1 C7 H7A . . 117.5 ?
C6 C7 H7A . . 117.5 ?
N1 C8 C9 . . 106.1(5) ?
N1 C8 H8A . . 110.5 ?
C9 C8 H8A . . 110.5 ?
N1 C8 H8B . . 110.5 ?
C9 C8 H8B . . 110.5 ?
H8A C8 H8B . . 108.7 ?
N2 C9 C8 . . 110.6(5) ?
N2 C9 H9A . . 109.5 ?
C8 C9 H9A . . 109.5 ?
N2 C9 H9B . . 109.5 ?
C8 C9 H9B . . 109.5 ?
H9A C9 H9B . . 108.1 ?
N2 C10 C11 . . 114.2(5) ?
N2 C10 H10A . . 108.7 ?
C11 C10 H10A . . 108.7 ?
N2 C10 H10B . . 108.7 ?
C11 C10 H10B . . 108.7 ?
H10A C10 H10B . . 107.6 ?
N3 C11 C10 3_666 . 111.1(5) ?
N3 C11 H11A 3_666 . 109.4 ?
C10 C11 H11A . . 109.4 ?
N3 C11 H11B 3_666 . 109.4 ?
C10 C11 H11B . . 109.4 ?
H11A C11 H11B . . 108.0 ?
N3 C12 C13 . . 126.6(5) ?
N3 C12 H12A . . 116.7 ?
C13 C12 H12A . . 116.7 ?
C14 C13 C18 . . 120.1(6) ?
C14 C13 C12 . . 117.0(6) ?
C18 C13 C12 . . 122.8(5) ?
C15 C14 C13 . . 121.2(7) ?
C15 C14 H14A . . 119.4 ?
C13 C14 H14A . . 119.4 ?
C14 C15 C16 . . 119.4(6) ?
C14 C15 H15A . . 120.3 ?
C16 C15 H15A . . 120.3 ?
C15 C16 C17 . . 121.8(7) ?
C15 C16 H16A . . 119.1 ?
C17 C16 H16A . . 119.1 ?
C16 C17 C18 . . 121.2(7) ?
C16 C17 H17A . . 119.4 ?
C18 C17 H17A . . 119.4 ?
O2 C18 C17 . . 119.7(6) ?
O2 C18 C13 . . 124.0(6) ?
C17 C18 C13 . . 116.2(6) ?
O3A S1A C20A . . 104.8(10) ?
O3A S1A C19A . . 111.1(14) ?
C20A S1A C19A . . 99.2(14) ?
O3B S1B C20B . . 113(2) ?
O3B S1B C19B . . 103(3) ?
C20B S1B C19B . . 94(3) ?
S1B C19B H19D . . 109.5 ?
S1B C19B H19E . . 109.5 ?
H19D C19B H19E . . 109.5 ?
S1B C19B H19F . . 109.5 ?
H19D C19B H19F . . 109.5 ?
H19E C19B H19F . . 109.5 ?
S1B C20B H20D . . 109.5 ?
S1B C20B H20E . . 109.5 ?
H20D C20B H20E . . 109.5 ?
S1B C20B H20F . . 109.5 ?
H20D C20B H20F . . 109.5 ?
H20E C20B H20F . . 109.5 ?

loop_
_geom_bond_atom_site_label_1
_geom_bond_atom_site_label_2
_geom_bond_site_symmetry_2
_geom_bond_distance
_geom_bond_publ_flag
Cu1 O1 . 1.932(4) yes
Cu1 N1 . 1.948(5) yes
Cu1 N2 . 2.319(4) yes
Cu1 N3 . 1.969(5) yes
Cu1 O2 . 1.978(4) yes
Cu1 Cu1 3_666 5.7716(18) ?
O1 C1 . 1.286(7) ?
O2 C18 . 1.277(7) ?
N1 C7 . 1.270(7) ?
N1 C8 . 1.455(7) ?
N2 C10 . 1.456(7) ?
N2 C9 . 1.460(7) ?
N2 H2B . 0.9100 ?
N3 C12 . 1.288(7) ?
N3 C11 3_666 1.458(7) ?
C1 C2 . 1.392(8) ?
C1 C6 . 1.413(8) ?
C2 C3 . 1.363(9) ?
C2 H2A . 0.9300 ?
C3 C4 . 1.361(10) ?
C3 H3A . 0.9300 ?
C4 C5 . 1.366(9) ?
C4 H4A . 0.9300 ?
C5 C6 . 1.400(8) ?
C5 H5A . 0.9300 ?
C6 C7 . 1.424(8) ?
C7 H7A . 0.9300 ?
C8 C9 . 1.509(8) ?
C8 H8A . 0.9700 ?
C8 H8B . 0.9700 ?
C9 H9A . 0.9700 ?
C9 H9B . 0.9700 ?
C10 C11 . 1.521(8) ?
C10 H10A . 0.9700 ?
C10 H10B . 0.9700 ?
C11 N3 3_666 1.458(7) ?
C11 H11A . 0.9700 ?
C11 H11B . 0.9700 ?
C12 C13 . 1.444(8) ?
C12 H12A . 0.9300 ?
C13 C14 . 1.407(8) ?
C13 C18 . 1.418(8) ?
C14 C15 . 1.357(9) ?
C14 H14A . 0.9300 ?
C15 C16 . 1.363(10) ?
C15 H15A . 0.9300 ?
C16 C17 . 1.367(9) ?
C16 H16A . 0.9300 ?
C17 C18 . 1.418(8) ?
C17 H17A . 0.9300 ?
S1A O3A . 1.471(10) ?
S1A C20A . 1.756(13) ?
S1A C19A . 1.766(15) ?
C19A H19A . 0.9600 ?
C19A H19B . 0.9600 ?
C19A H19C . 0.9600 ?
C20A H20A . 0.9600 ?
C20A H20B . 0.9600 ?
C20A H20C . 0.9600 ?
S1B O3B . 1.483(16) ?
S1B C20B . 1.75(2) ?
S1B C19B . 1.76(2) ?
C19B H19D . 0.9600 ?
C19B H19E . 0.9600 ?
C19B H19F . 0.9600 ?
C20B H20D . 0.9600 ?
C20B H20E . 0.9600 ?
C20B H20F . 0.9600 ?

loop_
_geom_torsion_atom_site_label_1
_geom_torsion_atom_site_label_2
_geom_torsion_atom_site_label_3
_geom_torsion_atom_site_label_4
_geom_torsion_site_symmetry_1
_geom_torsion_site_symmetry_4
_geom_torsion
N1 Cu1 O1 C1 . . -11.8(5)
N3 Cu1 O1 C1 . . 171.8(5)
O2 Cu1 O1 C1 . . 81.5(6)
N2 Cu1 O1 C1 . . -86.8(6)
Cu1 Cu1 O1 C1 3_666 . -138.1(5)
O1 Cu1 O2 C18 . . 63.5(5)
N1 Cu1 O2 C18 . . 156.7(5)
N3 Cu1 O2 C18 . . -26.1(5)
N2 Cu1 O2 C18 . . -125.3(4)
Cu1 Cu1 O2 C18 3_666 . -82.6(4)
O1 Cu1 N1 C7 . . 6.9(5)
O2 Cu1 N1 C7 . . -130.3(5)
N2 Cu1 N1 C7 . . 139.0(5)
Cu1 Cu1 N1 C7 3_666 . 132.3(5)
O1 Cu1 N1 C8 . . -167.0(4)
O2 Cu1 N1 C8 . . 55.8(4)
N2 Cu1 N1 C8 . . -34.9(4)
Cu1 Cu1 N1 C8 3_666 . -41.6(4)
O1 Cu1 N2 C10 . . -146.8(3)
N1 Cu1 N2 C10 . . 132.3(4)
N3 Cu1 N2 C10 . . -50.0(4)
O2 Cu1 N2 C10 . . 41.1(4)
Cu1 Cu1 N2 C10 3_666 . -56.2(3)
O1 Cu1 N2 C9 . . 86.8(4)
N1 Cu1 N2 C9 . . 6.0(4)
N3 Cu1 N2 C9 . . -176.4(3)
O2 Cu1 N2 C9 . . -85.3(4)
Cu1 Cu1 N2 C9 3_666 . 177.5(4)
O1 Cu1 N3 C12 . . -114.8(5)
O2 Cu1 N3 C12 . . 22.3(5)
N2 Cu1 N3 C12 . . 113.4(4)
Cu1 Cu1 N3 C12 3_666 . 118.4(5)
O1 Cu1 N3 C11 . 3_666 55.8(4)
O2 Cu1 N3 C11 . 3_666 -167.0(4)
N2 Cu1 N3 C11 . 3_666 -75.9(4)
Cu1 Cu1 N3 C11 3_666 3_666 -71.0(4)
Cu1 O1 C1 C2 . . -172.4(5)
Cu1 O1 C1 C6 . . 9.1(9)
O1 C1 C2 C3 . . -179.0(6)
C6 C1 C2 C3 . . -0.4(10)
C1 C2 C3 C4 . . 0.2(12)
C2 C3 C4 C5 . . 0.6(12)
C3 C4 C5 C6 . . -1.2(11)
C4 C5 C6 C1 . . 1.1(10)
C4 C5 C6 C7 . . 177.3(6)
O1 C1 C6 C5 . . 178.3(6)
C2 C1 C6 C5 . . -0.3(9)
O1 C1 C6 C7 . . 2.4(9)
C2 C1 C6 C7 . . -176.2(6)
C8 N1 C7 C6 . . 174.0(5)
Cu1 N1 C7 C6 . . 0.6(9)
C5 C6 C7 N1 . . 176.5(6)
C1 C6 C7 N1 . . -7.4(9)
C7 N1 C8 C9 . . -116.1(6)
Cu1 N1 C8 C9 . . 58.2(5)
C10 N2 C9 C8 . . -102.8(6)
Cu1 N2 C9 C8 . . 22.5(5)
N1 C8 C9 N2 . . -50.9(6)
C9 N2 C10 C11 . . -75.2(6)
Cu1 N2 C10 C11 . . 163.4(4)
N2 C10 C11 N3 . 3_666 -63.2(6)
C11 N3 C12 C13 3_666 . 177.1(5)
Cu1 N3 C12 C13 . . -12.0(8)
N3 C12 C13 C14 . . 178.2(5)
N3 C12 C13 C18 . . -5.2(9)
C18 C13 C14 C15 . . 0.2(9)
C12 C13 C14 C15 . . 176.9(6)
C13 C14 C15 C16 . . -0.6(10)
C14 C15 C16 C17 . . -1.4(11)
C15 C16 C17 C18 . . 3.8(10)
Cu1 O2 C18 C17 . . -165.4(4)
Cu1 O2 C18 C13 . . 18.2(8)
C16 C17 C18 O2 . . 179.4(6)
C16 C17 C18 C13 . . -3.9(9)
C14 C13 C18 O2 . . 178.5(5)
C12 C13 C18 O2 . . 2.0(8)
C14 C13 C18 C17 . . 2.0(8)
C12 C13 C18 C17 . . -174.6(5)
